data_2205736
loop_
_publ_author_name
'Chu, Ji-Cheng'
'Li, Wei'
'Liu, Dong-Zhi'
'Cao, Xiao-Dan'

_publ_section_title
;
 [4-(2,2-Diphenylvinyl)phenyl]diphenylamine <i>n</i>-hexane 0.25
 solvate
;
_journal_issue 5
_journal_name_full 'Acta Crystallographica Section E'
_journal_page_first o1372
_journal_page_last o1373
_journal_paper_doi 10.1107/S1600536805011177
_journal_volume 61
_journal_year 2005
_chemical_formula_iupac 'C33 H25 N, 0.25C6 H14'
_chemical_formula_moiety 'C33 H25 N, 0.25C6 H14'
_chemical_formula_sum 'C33.5 H28.5 N'
_chemical_formula_weight 445.07
_chemical_melting_point 408
_chemical_name_systematic
;
[4-(2,2-Diphenyl-vinyl)-phenyl]-diphenyl-
amine. n-hexane(1/0.25)
;
_space_group_IT_number 14
_symmetry_cell_setting monoclinic
_symmetry_space_group_name_Hall '-P 2ybc'
_symmetry_space_group_name_H-M 'P 1 21/c 1'
_cell_angle_alpha 90.00
_cell_angle_beta 114.024(11)
_cell_angle_gamma 90.00
_cell_formula_units_Z 4
_cell_length_a 13.228(9)
_cell_length_b 19.640(14)
_cell_length_c 11.524(8)
_cell_measurement_reflns_used 1010
_cell_measurement_temperature 293(2)
_cell_measurement_theta_max 22.20
_cell_measurement_theta_min 2.84
_cell_volume 2735(3)
_computing_cell_refinement SMART
_computing_data_collection 'SMART (Bruker, 1997)'
_computing_data_reduction 'SAINT (Bruker, 1997)'
_computing_molecular_graphics 'SHELXTL (Bruker, 1997)'
_computing_publication_material SHELXTL
_computing_structure_refinement 'SHELXL97 (Sheldrick, 1997)'
_computing_structure_solution 'SHELXS97 (Sheldrick, 1997)'
_diffrn_ambient_temperature 293(2)
_diffrn_measured_fraction_theta_full 0.999
_diffrn_measured_fraction_theta_max 0.999
_diffrn_measurement_device_type 'Bruker SMART CCD area-detector'
_diffrn_measurement_method '\f and \w scans'
_diffrn_radiation_monochromator graphite
_diffrn_radiation_source 'fine-focus sealed tube'
_diffrn_radiation_type MoK\a
_diffrn_radiation_wavelength 0.71073
_diffrn_reflns_av_R_equivalents 0.0406
_diffrn_reflns_av_sigmaI/netI 0.0516
_diffrn_reflns_limit_h_max 10
_diffrn_reflns_limit_h_min -15
_diffrn_reflns_limit_k_max 23
_diffrn_reflns_limit_k_min -20
_diffrn_reflns_limit_l_max 13
_diffrn_reflns_limit_l_min -8
_diffrn_reflns_number 13043
_diffrn_reflns_theta_full 25.00
_diffrn_reflns_theta_max 25.00
_diffrn_reflns_theta_min 1.98
_diffrn_standards_decay_% 0
_diffrn_standards_interval_count 0
_diffrn_standards_interval_time 0
_diffrn_standards_number 0
_exptl_absorpt_coefficient_mu 0.062
_exptl_absorpt_correction_type none
_exptl_crystal_colour colorless
_exptl_crystal_density_diffrn 1.081
_exptl_crystal_density_method 'not measured'
_exptl_crystal_description plate
_exptl_crystal_F_000 946
_exptl_crystal_size_max 0.40
_exptl_crystal_size_mid 0.30
_exptl_crystal_size_min 0.14
_refine_diff_density_max 0.625
_refine_diff_density_min -0.220
_refine_ls_extinction_method none
_refine_ls_goodness_of_fit_ref 1.092
_refine_ls_hydrogen_treatment constr
_refine_ls_matrix_type full
_refine_ls_number_parameters 349
_refine_ls_number_reflns 4814
_refine_ls_number_restraints 46
_refine_ls_restrained_S_all 1.103
_refine_ls_R_factor_all 0.1220
_refine_ls_R_factor_gt 0.0687
_refine_ls_shift/su_max 0.000
_refine_ls_shift/su_mean 0.000
_refine_ls_structure_factor_coef Fsqd
_refine_ls_weighting_details 'calc w=1/[\s^2^(Fo^2^)+(0.1362P)^2^+0.2100P] where P=(Fo^2^+2Fc^2^)/3'
_refine_ls_weighting_scheme calc
_refine_ls_wR_factor_gt 0.2033
_refine_ls_wR_factor_ref 0.2434
_reflns_number_gt 2755
_reflns_number_total 4814
_reflns_threshold_expression I>2\s(I)
_cod_data_source_file hg6166.cif
_cod_data_source_block I
_cod_depositor_comments
;
The following automatic conversions were performed:
'_symmetry_cell_setting' value 'Monoclinic' changed to 'monoclinic'
according to '/home/saulius/struct/CIF-dictionaries/cif_core.dic'
dictionary named 'cif_core.dic' version 2.4.1 from 2010-06-29.

Automatic conversion script
Id: cif_fix_enum 1527 2010-12-29 10:47:43Z saulius 

The following automatic conversions were performed:

'_symmetry_cell_setting' value 'Monoclinic' changed to 'monoclinic'
according to /home/saulius/struct/CIF-dictionaries/cif_core.dic
dictionary named 'cif_core.dic' version 2.4.1 from 2010-06-29.

Automatic conversion script
Id: cif_fix_values 1715 2011-07-08 13:25:40Z adriana 
;
_cod_original_sg_symbol_H-M 'P 21/c'
_cod_original_formula_sum 'C33.50 H28.50 N'
_cod_database_code 2205736
_cod_database_fobs_code 2205736

loop_
_symmetry_equiv_pos_as_xyz
'x, y, z'
'-x, y+1/2, -z+1/2'
'-x, -y, -z'
'x, -y-1/2, z-1/2'

loop_
_atom_site_label
_atom_site_fract_x
_atom_site_fract_y
_atom_site_fract_z
_atom_site_U_iso_or_equiv
_atom_site_adp_type
_atom_site_calc_flag
_atom_site_refinement_flags
_atom_site_occupancy
_atom_site_disorder_assembly
_atom_site_disorder_group
_atom_site_type_symbol
N1 0.8287(2) 0.33317(14) -0.0977(2) 0.0554(7) Uani d . 1 . . N
C1 1.1775(2) 0.38870(16) 0.5088(3) 0.0481(8) Uani d . 1 . . C
C2 1.1087(2) 0.42249(16) 0.4042(3) 0.0500(8) Uani d . 1 . . C
H2 1.1059 0.4693 0.4141 0.060 Uiso calc R 1 . . H
C3 1.0375(2) 0.39653(15) 0.2767(3) 0.0471(7) Uani d . 1 . . C
C4 0.9931(3) 0.33042(16) 0.2518(3) 0.0501(8) Uani d . 1 . . C
H4 1.0099 0.2998 0.3187 0.060 Uiso calc R 1 . . H
C5 0.9251(2) 0.30978(16) 0.1304(3) 0.0496(8) Uani d . 1 . . C
H5 0.8975 0.2656 0.1164 0.060 Uiso calc R 1 . . H
C6 0.8976(2) 0.35513(16) 0.0280(3) 0.0477(7) Uani d . 1 . . C
C7 0.9389(3) 0.42079(16) 0.0522(3) 0.0541(8) Uani d . 1 . . C
H7 0.9204 0.4518 -0.0143 0.065 Uiso calc R 1 . . H
C8 1.0071(3) 0.44088(16) 0.1737(3) 0.0531(8) Uani d . 1 . . C
H8 1.0336 0.4853 0.1873 0.064 Uiso calc R 1 . . H
C9 0.7332(3) 0.29331(17) -0.1190(3) 0.0528(8) Uani d . 1 . . C
C10 0.6676(3) 0.3078(2) -0.0541(3) 0.0674(10) Uani d . 1 . . C
H10 0.6869 0.3437 0.0035 0.081 Uiso calc R 1 . . H
C11 0.5749(3) 0.2702(3) -0.0733(4) 0.0874(13) Uani d . 1 . . C
H11 0.5331 0.2801 -0.0272 0.105 Uiso calc R 1 . . H
C12 0.5435(3) 0.2183(3) -0.1595(4) 0.0977(16) Uani d . 1 . . C
H12 0.4796 0.1935 -0.1741 0.117 Uiso calc R 1 . . H
C13 0.6076(4) 0.2033(2) -0.2242(4) 0.0941(14) Uani d . 1 . . C
H13 0.5866 0.1680 -0.2830 0.113 Uiso calc R 1 . . H
C14 0.7032(3) 0.2397(2) -0.2038(3) 0.0708(10) Uani d . 1 . . C
H14 0.7468 0.2281 -0.2469 0.085 Uiso calc R 1 . . H
C15 0.8587(3) 0.34941(16) -0.1999(3) 0.0500(8) Uani d . 1 . . C
C16 0.7785(3) 0.36122(17) -0.3222(3) 0.0607(9) Uani d . 1 . . C
H16 0.7038 0.3587 -0.3382 0.073 Uiso calc R 1 . . H
C17 0.8104(4) 0.37679(18) -0.4200(3) 0.0698(11) Uani d . 1 . . C
H17 0.7564 0.3846 -0.5012 0.084 Uiso calc R 1 . . H
C18 0.9200(4) 0.38094(18) -0.3994(4) 0.0721(11) Uani d . 1 . . C
H18 0.9403 0.3912 -0.4658 0.087 Uiso calc R 1 . . H
C19 0.9997(3) 0.36960(17) -0.2781(4) 0.0669(10) Uani d . 1 . . C
H19 1.0743 0.3729 -0.2626 0.080 Uiso calc R 1 . . H
C20 0.9697(3) 0.35348(16) -0.1802(3) 0.0560(8) Uani d . 1 . . C
H20 1.0244 0.3452 -0.0996 0.067 Uiso calc R 1 . . H
C21 1.2064(2) 0.31454(16) 0.5091(3) 0.0475(8) Uani d . 1 . . C
C22 1.2591(3) 0.29182(19) 0.4340(3) 0.0613(9) Uani d . 1 . . C
H22 1.2755 0.3226 0.3829 0.074 Uiso calc R 1 . . H
C23 1.2876(3) 0.2242(2) 0.4340(4) 0.0718(11) Uani d . 1 . . C
H23 1.3216 0.2097 0.3820 0.086 Uiso calc R 1 . . H
C24 1.2654(3) 0.1782(2) 0.5114(4) 0.0742(11) Uani d . 1 . . C
H24 1.2852 0.1327 0.5123 0.089 Uiso calc R 1 . . H
C25 1.2141(3) 0.20020(19) 0.5869(3) 0.0692(10) Uani d . 1 . . C
H25 1.1990 0.1694 0.6391 0.083 Uiso calc R 1 . . H
C26 1.1844(3) 0.26797(18) 0.5860(3) 0.0562(8) Uani d . 1 . . C
H26 1.1494 0.2822 0.6373 0.067 Uiso calc R 1 . . H
C27 1.2363(2) 0.42682(16) 0.6305(3) 0.0502(8) Uani d . 1 . . C
C28 1.3397(3) 0.4054(2) 0.7173(3) 0.0666(10) Uani d . 1 . . C
H28 1.3720 0.3666 0.7007 0.080 Uiso calc R 1 . . H
C29 1.3950(3) 0.4418(2) 0.8290(4) 0.0887(13) Uani d . 1 . . C
H29 1.4652 0.4280 0.8849 0.106 Uiso calc R 1 . . H
C30 1.3471(4) 0.4984(2) 0.8584(4) 0.0880(13) Uani d . 1 . . C
H30 1.3836 0.5218 0.9342 0.106 Uiso calc R 1 . . H
C31 1.2449(3) 0.5189(2) 0.7735(4) 0.0763(11) Uani d . 1 . . C
H31 1.2123 0.5573 0.7911 0.092 Uiso calc R 1 . . H
C32 1.1897(3) 0.48355(18) 0.6624(3) 0.0600(9) Uani d . 1 . . C
H32 1.1195 0.4979 0.6071 0.072 Uiso calc R 1 . . H
C33 0.6589(9) 0.5116(7) 0.7954(7) 0.066(3) Uani d PDU 0.368(9) A 1 C
H33A 0.6108 0.5343 0.8267 0.099 Uiso calc PR 0.368(9) A 1 H
H33B 0.7337 0.5264 0.8428 0.099 Uiso calc PR 0.368(9) A 1 H
H33C 0.6543 0.4633 0.8049 0.099 Uiso calc PR 0.368(9) A 1 H
C34 0.6242(8) 0.5287(6) 0.6561(7) 0.091(4) Uani d PDU 0.368(9) A 1 C
H34A 0.6131 0.5774 0.6447 0.110 Uiso calc PR 0.368(9) A 1 H
H34B 0.6834 0.5162 0.6311 0.110 Uiso calc PR 0.368(9) A 1 H
C35 0.5197(9) 0.4929(6) 0.5706(4) 0.099(5) Uani d PDU 0.368(9) . 1 C
H35A 0.4611 0.5056 0.5965 0.119 Uiso calc PR 0.368(9) A 1 H
H35B 0.5312 0.4442 0.5838 0.119 Uiso calc PR 0.368(9) A 1 H
C33' 0.6904(17) 0.519(2) 0.7762(16) 0.063(8) Uani d PDU 0.132(9) A 2 C
H33D 0.6918 0.5033 0.8557 0.094 Uiso calc PR 0.132(9) A 2 H
H33E 0.7250 0.5630 0.7877 0.094 Uiso calc PR 0.132(9) A 2 H
H33F 0.7297 0.4874 0.7461 0.094 Uiso calc PR 0.132(9) A 2 H
C34' 0.5706(15) 0.5245(15) 0.6791(10) 0.063(8) Uani d PDU 0.132(9) A 2 C
H34C 0.5444 0.5707 0.6781 0.075 Uiso calc PR 0.132(9) A 2 H
H34D 0.5245 0.4943 0.7034 0.075 Uiso calc PR 0.132(9) A 2 H
C35' 0.5609(6) 0.505(2) 0.5457(13) 0.098(14) Uani d PDU 0.132(9) . 2 C
H35C 0.6023 0.4639 0.5504 0.117 Uiso calc PR 0.132(9) A 2 H
H35D 0.5927 0.5413 0.5134 0.117 Uiso calc PR 0.132(9) A 2 H

loop_
_atom_site_aniso_label
_atom_site_aniso_U_11
_atom_site_aniso_U_22
_atom_site_aniso_U_33
_atom_site_aniso_U_12
_atom_site_aniso_U_13
_atom_site_aniso_U_23
N1 0.0583(16) 0.0679(19) 0.0379(14) -0.0170(13) 0.0176(12) -0.0042(12)
C1 0.0455(16) 0.057(2) 0.0447(17) -0.0085(14) 0.0209(14) -0.0028(14)
C2 0.0600(19) 0.0432(18) 0.0449(17) -0.0074(15) 0.0195(15) -0.0052(14)
C3 0.0493(17) 0.0452(18) 0.0448(17) -0.0024(14) 0.0172(13) -0.0013(14)
C4 0.0550(18) 0.0486(19) 0.0405(16) -0.0047(15) 0.0130(14) 0.0041(13)
C5 0.0514(17) 0.0437(18) 0.0503(18) -0.0073(14) 0.0170(14) -0.0023(14)
C6 0.0494(17) 0.0516(19) 0.0426(17) -0.0020(15) 0.0193(14) -0.0010(14)
C7 0.069(2) 0.0465(19) 0.0431(17) -0.0045(16) 0.0192(15) 0.0062(14)
C8 0.067(2) 0.0412(18) 0.0469(18) -0.0084(15) 0.0194(15) -0.0007(14)
C9 0.0523(18) 0.063(2) 0.0407(16) -0.0063(16) 0.0168(14) 0.0009(15)
C10 0.053(2) 0.088(3) 0.058(2) -0.0023(19) 0.0189(17) -0.0050(18)
C11 0.053(2) 0.134(4) 0.073(3) -0.009(2) 0.025(2) -0.004(3)
C12 0.064(3) 0.146(5) 0.079(3) -0.040(3) 0.024(2) 0.000(3)
C13 0.098(3) 0.105(4) 0.066(3) -0.047(3) 0.019(2) -0.017(2)
C14 0.080(3) 0.077(3) 0.058(2) -0.026(2) 0.0306(18) -0.0149(18)
C15 0.061(2) 0.0463(19) 0.0432(17) -0.0028(15) 0.0217(15) -0.0028(13)
C16 0.068(2) 0.063(2) 0.0484(19) 0.0013(18) 0.0213(17) 0.0024(16)
C17 0.101(3) 0.062(2) 0.0455(19) 0.007(2) 0.0291(19) 0.0084(16)
C18 0.112(3) 0.053(2) 0.075(3) 0.001(2) 0.063(3) 0.0037(18)
C19 0.083(2) 0.052(2) 0.084(3) -0.0028(19) 0.052(2) -0.0044(19)
C20 0.062(2) 0.052(2) 0.0541(19) 0.0007(16) 0.0238(16) -0.0003(15)
C21 0.0418(16) 0.055(2) 0.0401(16) -0.0016(14) 0.0114(13) -0.0032(14)
C22 0.056(2) 0.072(3) 0.062(2) 0.0015(17) 0.0291(17) 0.0002(17)
C23 0.058(2) 0.085(3) 0.073(2) 0.010(2) 0.0262(19) -0.010(2)
C24 0.074(2) 0.060(2) 0.074(3) 0.0120(19) 0.015(2) -0.005(2)
C25 0.084(3) 0.060(2) 0.059(2) 0.0032(19) 0.023(2) 0.0036(17)
C26 0.062(2) 0.057(2) 0.0481(18) -0.0036(17) 0.0217(16) -0.0017(15)
C27 0.0491(18) 0.054(2) 0.0431(16) -0.0107(15) 0.0148(14) 0.0004(14)
C28 0.060(2) 0.067(2) 0.061(2) -0.0097(18) 0.0133(17) -0.0084(18)
C29 0.071(3) 0.096(3) 0.067(2) -0.017(2) -0.005(2) -0.011(2)
C30 0.091(3) 0.086(3) 0.065(2) -0.018(3) 0.009(2) -0.027(2)
C31 0.086(3) 0.075(3) 0.066(2) -0.014(2) 0.029(2) -0.0217(19)
C32 0.061(2) 0.064(2) 0.0494(19) -0.0084(17) 0.0173(16) -0.0093(16)
C33 0.077(6) 0.058(6) 0.078(6) -0.015(5) 0.046(5) -0.023(5)
C34 0.081(7) 0.055(6) 0.145(9) 0.001(5) 0.054(6) 0.005(6)
C35 0.104(8) 0.084(8) 0.134(9) -0.004(6) 0.073(7) 0.031(6)
C33' 0.062(9) 0.059(9) 0.078(10) -0.003(6) 0.039(7) -0.008(6)
C34' 0.062(9) 0.059(9) 0.078(10) -0.003(6) 0.039(7) -0.008(6)
C35' 0.097(16) 0.097(16) 0.102(16) 0.002(10) 0.044(10) 0.015(9)

loop_
_atom_type_symbol
_atom_type_description
_atom_type_scat_dispersion_real
_atom_type_scat_dispersion_imag
_atom_type_scat_source
C C 0.0033 0.0016 'International Tables Vol C Tables 4.2.6.8 and 6.1.1.4'
H H 0.0000 0.0000 'International Tables Vol C Tables 4.2.6.8 and 6.1.1.4'
N N 0.0061 0.0033 'International Tables Vol C Tables 4.2.6.8 and 6.1.1.4'

loop_
_geom_angle_atom_site_label_1
_geom_angle_atom_site_label_2
_geom_angle_atom_site_label_3
_geom_angle_site_symmetry_1
_geom_angle_site_symmetry_3
_geom_angle
C9 N1 C15 . . 120.6(2)
C9 N1 C6 . . 119.8(2)
C15 N1 C6 . . 119.6(3)
C2 C1 C27 . . 119.6(3)
C2 C1 C21 . . 123.7(3)
C27 C1 C21 . . 116.5(2)
C1 C2 C3 . . 130.0(3)
C1 C2 H2 . . 115.0
C3 C2 H2 . . 115.0
C8 C3 C4 . . 116.9(3)
C8 C3 C2 . . 118.5(3)
C4 C3 C2 . . 124.5(3)
C5 C4 C3 . . 121.6(3)
C5 C4 H4 . . 119.2
C3 C4 H4 . . 119.2
C4 C5 C6 . . 120.3(3)
C4 C5 H5 . . 119.8
C6 C5 H5 . . 119.8
C7 C6 C5 . . 118.4(3)
C7 C6 N1 . . 121.5(3)
C5 C6 N1 . . 120.1(3)
C8 C7 C6 . . 120.8(3)
C8 C7 H7 . . 119.6
C6 C7 H7 . . 119.6
C7 C8 C3 . . 121.9(3)
C7 C8 H8 . . 119.0
C3 C8 H8 . . 119.0
C14 C9 C10 . . 118.4(3)
C14 C9 N1 . . 121.5(3)
C10 C9 N1 . . 120.1(3)
C11 C10 C9 . . 121.2(4)
C11 C10 H10 . . 119.4
C9 C10 H10 . . 119.4
C12 C11 C10 . . 120.5(4)
C12 C11 H11 . . 119.8
C10 C11 H11 . . 119.8
C11 C12 C13 . . 119.0(4)
C11 C12 H12 . . 120.5
C13 C12 H12 . . 120.5
C12 C13 C14 . . 121.3(4)
C12 C13 H13 . . 119.3
C14 C13 H13 . . 119.3
C9 C14 C13 . . 119.6(4)
C9 C14 H14 . . 120.2
C13 C14 H14 . . 120.2
C20 C15 C16 . . 118.2(3)
C20 C15 N1 . . 120.5(3)
C16 C15 N1 . . 121.3(3)
C17 C16 C15 . . 119.9(3)
C17 C16 H16 . . 120.0
C15 C16 H16 . . 120.0
C18 C17 C16 . . 121.4(3)
C18 C17 H17 . . 119.3
C16 C17 H17 . . 119.3
C17 C18 C19 . . 118.9(3)
C17 C18 H18 . . 120.6
C19 C18 H18 . . 120.6
C20 C19 C18 . . 120.6(4)
C20 C19 H19 . . 119.7
C18 C19 H19 . . 119.7
C19 C20 C15 . . 121.1(3)
C19 C20 H20 . . 119.5
C15 C20 H20 . . 119.5
C26 C21 C22 . . 118.5(3)
C26 C21 C1 . . 121.5(3)
C22 C21 C1 . . 120.1(3)
C23 C22 C21 . . 121.0(3)
C23 C22 H22 . . 119.5
C21 C22 H22 . . 119.5
C22 C23 C24 . . 120.0(4)
C22 C23 H23 . . 120.0
C24 C23 H23 . . 120.0
C25 C24 C23 . . 119.4(4)
C25 C24 H24 . . 120.3
C23 C24 H24 . . 120.3
C24 C25 C26 . . 120.6(4)
C24 C25 H25 . . 119.7
C26 C25 H25 . . 119.7
C21 C26 C25 . . 120.5(3)
C21 C26 H26 . . 119.8
C25 C26 H26 . . 119.8
C28 C27 C32 . . 117.6(3)
C28 C27 C1 . . 120.3(3)
C32 C27 C1 . . 122.0(3)
C27 C28 C29 . . 120.1(4)
C27 C28 H28 . . 120.0
C29 C28 H28 . . 120.0
C30 C29 C28 . . 121.2(4)
C30 C29 H29 . . 119.4
C28 C29 H29 . . 119.4
C31 C30 C29 . . 118.5(3)
C31 C30 H30 . . 120.7
C29 C30 H30 . . 120.7
C30 C31 C32 . . 120.8(4)
C30 C31 H31 . . 119.6
C32 C31 H31 . . 119.6
C31 C32 C27 . . 121.6(3)
C31 C32 H32 . . 119.2
C27 C32 H32 . . 119.2
C35 C34 C33 . . 113.1(7)
C35 C34 H34A . . 109.0
C33 C34 H34A . . 109.0
C35 C34 H34B . . 109.0
C33 C34 H34B . . 109.0
H34A C34 H34B . . 107.8
C34 C35 C35 . 3_666 116.0(9)
C34 C35 H35A . . 108.3
C35 C35 H35A 3_666 . 108.3
C34 C35 H35B . . 108.3
C35 C35 H35B 3_666 . 108.3
H35A C35 H35B . . 107.4
C34' C33' H33D . . 109.5
C34' C33' H33E . . 109.5
H33D C33' H33E . . 109.5
C34' C33' H33F . . 109.5
H33D C33' H33F . . 109.5
H33E C33' H33F . . 109.5
C33' C34' C35' . . 110.8(10)
C33' C34' H34C . . 109.5
C35' C34' H34C . . 109.5
C33' C34' H34D . . 109.5
C35' C34' H34D . . 109.5
H34C C34' H34D . . 108.1
C34' C35' C35' . 3_666 110.8(10)
C34' C35' H35C . . 109.5
C35' C35' H35C 3_666 . 109.5
C34' C35' H35D . . 109.5
C35' C35' H35D 3_666 . 109.5
H35C C35' H35D . . 108.1

loop_
_geom_bond_atom_site_label_1
_geom_bond_atom_site_label_2
_geom_bond_site_symmetry_2
_geom_bond_distance
N1 C9 . 1.421(4)
N1 C15 . 1.422(4)
N1 C6 . 1.428(4)
C1 C2 . 1.352(4)
C1 C27 . 1.499(4)
C1 C21 . 1.505(5)
C2 C3 . 1.476(4)
C2 H2 . 0.9300
C3 C8 . 1.393(4)
C3 C4 . 1.406(4)
C4 C5 . 1.381(4)
C4 H4 . 0.9300
C5 C6 . 1.403(4)
C5 H5 . 0.9300
C6 C7 . 1.384(4)
C7 C8 . 1.379(4)
C7 H7 . 0.9300
C8 H8 . 0.9300
C9 C14 . 1.380(5)
C9 C10 . 1.386(5)
C10 C11 . 1.370(5)
C10 H10 . 0.9300
C11 C12 . 1.364(6)
C11 H11 . 0.9300
C12 C13 . 1.370(6)
C12 H12 . 0.9300
C13 C14 . 1.386(5)
C13 H13 . 0.9300
C14 H14 . 0.9300
C15 C20 . 1.394(5)
C15 C16 . 1.396(4)
C16 C17 . 1.389(5)
C16 H16 . 0.9300
C17 C18 . 1.372(6)
C17 H17 . 0.9300
C18 C19 . 1.384(5)
C18 H18 . 0.9300
C19 C20 . 1.378(5)
C19 H19 . 0.9300
C20 H20 . 0.9300
C21 C26 . 1.384(4)
C21 C22 . 1.388(4)
C22 C23 . 1.379(5)
C22 H22 . 0.9300
C23 C24 . 1.383(5)
C23 H23 . 0.9300
C24 C25 . 1.374(5)
C24 H24 . 0.9300
C25 C26 . 1.386(5)
C25 H25 . 0.9300
C26 H26 . 0.9300
C27 C28 . 1.391(4)
C27 C32 . 1.393(5)
C28 C29 . 1.392(5)
C28 H28 . 0.9300
C29 C30 . 1.388(6)
C29 H29 . 0.9300
C30 C31 . 1.367(6)
C30 H30 . 0.9300
C31 C32 . 1.377(5)
C31 H31 . 0.9300
C32 H32 . 0.9300
C33 C34 . 1.517(8)
C33 H33A . 0.9600
C33 H33B . 0.9600
C33 H33C . 0.9600
C34 C35 . 1.506(9)
C34 H34A . 0.9700
C34 H34B . 0.9700
C35 C35 3_666 1.518(9)
C35 H35A . 0.9700
C35 H35B . 0.9700
C33' C34' . 1.527(10)
C33' H33D . 0.9600
C33' H33E . 0.9600
C33' H33F . 0.9600
C34' C35' . 1.537(10)
C34' H34C . 0.9700
C34' H34D . 0.9700
C35' C35' 3_666 1.539(10)
C35' H35C . 0.9700
C35' H35D . 0.9700

loop_
_geom_torsion_atom_site_label_1
_geom_torsion_atom_site_label_2
_geom_torsion_atom_site_label_3
_geom_torsion_atom_site_label_4
_geom_torsion_site_symmetry_4
_geom_torsion
C27 C1 C2 C3 . -176.2(3)
C21 C1 C2 C3 . 8.5(5)
C1 C2 C3 C8 . -156.1(3)
C1 C2 C3 C4 . 27.1(5)
C8 C3 C4 C5 . 1.8(5)
C2 C3 C4 C5 . 178.7(3)
C3 C4 C5 C6 . -0.7(5)
C4 C5 C6 C7 . -0.8(5)
C4 C5 C6 N1 . 179.0(3)
C9 N1 C6 C7 . -136.8(3)
C15 N1 C6 C7 . 45.4(4)
C9 N1 C6 C5 . 43.4(4)
C15 N1 C6 C5 . -134.4(3)
C5 C6 C7 C8 . 1.1(5)
N1 C6 C7 C8 . -178.7(3)
C6 C7 C8 C3 . 0.1(5)
C4 C3 C8 C7 . -1.6(5)
C2 C3 C8 C7 . -178.6(3)
C15 N1 C9 C14 . 37.4(5)
C6 N1 C9 C14 . -140.4(3)
C15 N1 C9 C10 . -142.6(3)
C6 N1 C9 C10 . 39.7(5)
C14 C9 C10 C11 . -0.2(5)
N1 C9 C10 C11 . 179.8(3)
C9 C10 C11 C12 . -1.6(6)
C10 C11 C12 C13 . 1.6(7)
C11 C12 C13 C14 . 0.0(7)
C10 C9 C14 C13 . 1.7(6)
N1 C9 C14 C13 . -178.2(4)
C12 C13 C14 C9 . -1.7(7)
C9 N1 C15 C20 . -144.7(3)
C6 N1 C15 C20 . 33.0(4)
C9 N1 C15 C16 . 34.8(4)
C6 N1 C15 C16 . -147.4(3)
C20 C15 C16 C17 . -0.2(5)
N1 C15 C16 C17 . -179.8(3)
C15 C16 C17 C18 . 0.0(5)
C16 C17 C18 C19 . -0.3(5)
C17 C18 C19 C20 . 0.9(5)
C18 C19 C20 C15 . -1.2(5)
C16 C15 C20 C19 . 0.9(5)
N1 C15 C20 C19 . -179.6(3)
C2 C1 C21 C26 . -120.9(3)
C27 C1 C21 C26 . 63.7(4)
C2 C1 C21 C22 . 61.0(4)
C27 C1 C21 C22 . -114.4(3)
C26 C21 C22 C23 . 1.0(5)
C1 C21 C22 C23 . 179.2(3)
C21 C22 C23 C24 . -1.2(5)
C22 C23 C24 C25 . 0.7(5)
C23 C24 C25 C26 . 0.0(5)
C22 C21 C26 C25 . -0.3(4)
C1 C21 C26 C25 . -178.5(3)
C24 C25 C26 C21 . -0.2(5)
C2 C1 C27 C28 . -149.7(3)
C21 C1 C27 C28 . 25.9(4)
C2 C1 C27 C32 . 31.5(4)
C21 C1 C27 C32 . -152.9(3)
C32 C27 C28 C29 . -2.5(5)
C1 C27 C28 C29 . 178.6(3)
C27 C28 C29 C30 . 2.4(6)
C28 C29 C30 C31 . -1.7(7)
C29 C30 C31 C32 . 1.3(6)
C30 C31 C32 C27 . -1.6(6)
C28 C27 C32 C31 . 2.2(5)
C1 C27 C32 C31 . -179.0(3)
C33 C34 C35 C35 3_666 -179.6(15)
C33' C34' C35' C35' 3_666 167(4)
